data_7043634
loop_
_publ_author_name
'Song, Li-Cheng'
'Han, Xiao-Feng'
'Chen, Wei'
'Li, Jia-Peng'
'Wang, Xu-Yong'

_publ_section_title
;
 Dithiolato- and halogenido-bridged nickel-iron complexes related to the
 active site of [NiFe]-H2ases: preparation, structures, and
 electrocatalytic H2 production
;
_journal_name_full 'Dalton Trans.'
_journal_paper_doi 10.1039/C7DT02203D
_journal_year 2017
_chemical_formula_sum 'C58 H55 B Br F4 Fe N Ni O3 P4 S2'
_chemical_formula_weight 1283.31
_chemical_name_systematic
;
 ?
;
_space_group_crystal_system monoclinic
_space_group_IT_number 15
_space_group_name_Hall '-C 2yc'
_space_group_name_H-M_alt 'C 1 2/c 1'
_symmetry_space_group_name_Hall '-C 2yc'
_symmetry_space_group_name_H-M 'C 1 2/c 1'
_atom_sites_solution_hydrogens geom
_audit_creation_method SHELXL-2013
_audit_update_record
;
2017-04-28 deposited with the CCDC.
2017-07-14 downloaded from the CCDC.
;
_cell_angle_alpha 90
_cell_angle_beta 119.734(8)
_cell_angle_gamma 90
_cell_formula_units_Z 8
_cell_length_a 43.117(4)
_cell_length_b 13.4841(15)
_cell_length_c 27.176(3)
_cell_measurement_reflns_used 365
_cell_measurement_temperature 113(2)
_cell_measurement_theta_max 27.88
_cell_measurement_theta_min 1.69
_cell_volume 13720(3)
_computing_cell_refinement CrystalClear
_computing_data_collection 'CrystalClear (Rigaku Inc., 2008)'
_computing_data_reduction CrystalClear
_computing_molecular_graphics 'Olex2 (Dolomanov et al., 2009)'
_computing_publication_material 'Olex2 (Dolomanov et al., 2009)'
_computing_structure_refinement 'SHELXL-2013 (Sheldrick, 2013)'
_computing_structure_solution 'SHELXS-97 (Sheldrick, 2008)'
_diffrn_ambient_temperature 113(2)
_diffrn_detector_area_resol_mean 7.314
_diffrn_measured_fraction_theta_full 0.971
_diffrn_measured_fraction_theta_max 0.998
_diffrn_measurement_device_type 'Rigaku Saturn70 CCD'
_diffrn_measurement_method \w
_diffrn_radiation_type MoK\a
_diffrn_radiation_wavelength 0.71075
_diffrn_reflns_av_R_equivalents 0.1180
_diffrn_reflns_av_unetI/netI 0.0926
_diffrn_reflns_Laue_measured_fraction_full 0.971
_diffrn_reflns_Laue_measured_fraction_max 0.998
_diffrn_reflns_limit_h_max 51
_diffrn_reflns_limit_h_min -47
_diffrn_reflns_limit_k_max 16
_diffrn_reflns_limit_k_min -15
_diffrn_reflns_limit_l_max 29
_diffrn_reflns_limit_l_min -32
_diffrn_reflns_number 47961
_diffrn_reflns_point_group_measured_fraction_full 0.971
_diffrn_reflns_point_group_measured_fraction_max 0.998
_diffrn_reflns_theta_full 25.242
_diffrn_reflns_theta_max 25.005
_diffrn_reflns_theta_min 1.690
_exptl_absorpt_coefficient_mu 1.271
_exptl_absorpt_correction_T_max 0.8035
_exptl_absorpt_correction_T_min 0.7502
_exptl_absorpt_correction_type multi-scan
_exptl_absorpt_process_details CrystalClear
_exptl_crystal_colour red
_exptl_crystal_density_diffrn 1.243
_exptl_crystal_density_method 'not measured'
_exptl_crystal_description prism
_exptl_crystal_F_000 5248
_exptl_crystal_size_max 0.240
_exptl_crystal_size_mid 0.200
_exptl_crystal_size_min 0.180
_refine_diff_density_max 1.124
_refine_diff_density_min -1.129
_refine_diff_density_rms 0.098
_refine_ls_extinction_coef 0.00027(5)
_refine_ls_extinction_expression Fc^*^=kFc[1+0.001xFc^2^\l^3^/sin(2\q)]^-1/4^
_refine_ls_extinction_method SHELXL
_refine_ls_goodness_of_fit_ref 0.957
_refine_ls_hydrogen_treatment constr
_refine_ls_matrix_type full
_refine_ls_number_parameters 727
_refine_ls_number_reflns 12055
_refine_ls_number_restraints 118
_refine_ls_restrained_S_all 0.967
_refine_ls_R_factor_all 0.0845
_refine_ls_R_factor_gt 0.0637
_refine_ls_shift/su_max 0.000
_refine_ls_shift/su_mean 0.000
_refine_ls_structure_factor_coef Fsqd
_refine_ls_weighting_details
;
 w=1/[\s^2^(Fo^2^)+(0.0943P)^2^]
 where P=(Fo^2^+2Fc^2^)/3
;
_refine_ls_weighting_scheme calc
_refine_ls_wR_factor_gt 0.1646
_refine_ls_wR_factor_ref 0.1799
_reflns_Friedel_coverage 0.000
_reflns_number_gt 7880
_reflns_number_total 12055
_reflns_threshold_expression 'I > 2\s(I)'
_cod_data_source_file c7dt02203d2.cif
_cod_data_source_block shelxl-sr_sq
_cod_database_code 7043634
_shelx_space_group_comment
;
The symmetry employed for this shelxl refinement is uniquely defined
by the following loop, which should always be used as a source of
symmetry information in preference to the above space-group names.
They are only intended as comments.
;
_shelx_estimated_absorpt_t_min 0.750
_shelx_estimated_absorpt_t_max 0.804
_shelxl_version_number 2013-2

loop_
_space_group_symop_operation_xyz
'x, y, z'
'-x, y, -z+1/2'
'x+1/2, y+1/2, z'
'-x+1/2, y+1/2, -z+1/2'
'-x, -y, -z'
'x, -y, z-1/2'
'-x+1/2, -y+1/2, -z'
'x+1/2, -y+1/2, z-1/2'

loop_
_atom_site_label
_atom_site_type_symbol
_atom_site_fract_x
_atom_site_fract_y
_atom_site_fract_z
_atom_site_U_iso_or_equiv
_atom_site_adp_type
_atom_site_occupancy
_atom_site_site_symmetry_order
_atom_site_calc_flag
_atom_site_refinement_flags_posn
_atom_site_refinement_flags_adp
_atom_site_refinement_flags_occupancy
_atom_site_disorder_assembly
_atom_site_disorder_group
Br1 Br 0.16509(2) 0.56125(3) 0.15647(2) 0.03737(17) Uani 1 1 d . . . . .
Ni1 Ni 0.13964(2) 0.43779(4) 0.06605(2) 0.03190(18) Uani 1 1 d . . . . .
Fe1 Fe 0.09863(2) 0.56316(4) 0.10695(3) 0.0312(2) Uani 1 1 d . . . . .
S1 S 0.10135(3) 0.56354(7) 0.02344(5) 0.0331(3) Uani 1 1 d . . . . .
S2 S 0.10232(3) 0.39242(8) 0.09801(5) 0.0342(3) Uani 1 1 d . . . . .
P1 P 0.10079(3) 0.55912(9) 0.19088(5) 0.0392(3) Uani 1 1 d . . . . .
P2 P 0.09945(3) 0.72837(9) 0.11395(6) 0.0440(4) Uani 1 1 d . . . . .
P3 P 0.16907(3) 0.44881(9) 0.02027(5) 0.0382(3) Uani 1 1 d . . . . .
P4 P 0.16500(3) 0.29566(9) 0.07641(5) 0.0375(3) Uani 1 1 d . . . . .
O1 O 0.02152(9) 0.5638(2) 0.05155(14) 0.0406(8) Uani 1 1 d . . . . .
O2 O 0.25597(12) 0.1787(3) 0.0524(2) 0.0872(15) Uani 1 1 d . . . . .
O3 O 0.25170(9) 0.3235(3) 0.09060(17) 0.0628(11) Uani 1 1 d . . . . .
N1 N 0.17972(11) 0.3240(3) 0.03043(18) 0.0479(11) Uani 1 1 d . . . . .
C1 C 0.05268(13) 0.5630(3) 0.07379(18) 0.0326(11) Uani 1 1 d . . . . .
C2 C 0.10117(15) 0.6861(4) 0.2138(2) 0.0593(17) Uani 1 1 d . . . . .
H2 H 0.1010 0.7004 0.2479 0.071 Uiso 1 1 calc R U . . .
C3 C 0.10171(14) 0.7588(4) 0.1806(2) 0.0565(16) Uani 1 1 d . . . . .
H3 H 0.1033 0.8260 0.1920 0.068 Uiso 1 1 calc R U . . .
C4 C 0.06092(13) 0.5059(5) 0.1884(2) 0.0509(14) Uani 1 1 d . . . . .
C5 C 0.03465(15) 0.5641(5) 0.1895(2) 0.0646(17) Uani 1 1 d . . . . .
H5 H 0.0374 0.6341 0.1925 0.078 Uiso 1 1 calc R U . . .
C6 C 0.00403(17) 0.5203(7) 0.1861(3) 0.079(2) Uani 1 1 d . . . . .
H6 H -0.0133 0.5609 0.1880 0.095 Uiso 1 1 calc R U . . .
C7 C -0.00085(19) 0.4222(7) 0.1801(3) 0.082(2) Uani 1 1 d . . . . .
H7 H -0.0214 0.3929 0.1783 0.098 Uiso 1 1 calc R U . . .
C8 C 0.0237(2) 0.3650(7) 0.1767(3) 0.095(3) Uani 1 1 d . . . . .
H8 H 0.0194 0.2956 0.1712 0.114 Uiso 1 1 calc R U . . .
C9 C 0.05452(17) 0.4022(5) 0.1809(3) 0.0708(18) Uani 1 1 d . . . . .
H9 H 0.0713 0.3593 0.1789 0.085 Uiso 1 1 calc R U . . .
C10 C 0.13851(12) 0.5019(4) 0.25230(19) 0.0409(12) Uani 1 1 d . . . . .
C11 C 0.16062(14) 0.5585(4) 0.3003(2) 0.0552(16) Uani 1 1 d . . . . .
H11 H 0.1561 0.6272 0.3011 0.066 Uiso 1 1 calc R U . . .
C12 C 0.18910(14) 0.5143(5) 0.3464(2) 0.0603(16) Uani 1 1 d . . . . .
H12 H 0.2041 0.5533 0.3786 0.072 Uiso 1 1 calc R U . . .
C13 C 0.19601(15) 0.4165(5) 0.3464(2) 0.0642(17) Uani 1 1 d . . . . .
H13 H 0.2154 0.3866 0.3786 0.077 Uiso 1 1 calc R U . . .
C14 C 0.17432(18) 0.3603(5) 0.2988(2) 0.077(2) Uani 1 1 d . . . . .
H14 H 0.1789 0.2915 0.2983 0.093 Uiso 1 1 calc R U . . .
C15 C 0.14668(16) 0.4031(4) 0.2530(2) 0.0679(19) Uani 1 1 d . . . . .
H15 H 0.1325 0.3638 0.2204 0.081 Uiso 1 1 calc R U . . .
C16 C 0.05819(13) 0.7888(3) 0.0613(2) 0.0474(14) Uani 1 1 d . . . . .
C17 C 0.03488(15) 0.8329(4) 0.0770(3) 0.0677(18) Uani 1 1 d . . . . .
H17 H 0.0415 0.8359 0.1160 0.081 Uiso 1 1 calc R U . . .
C18 C 0.00243(16) 0.8721(5) 0.0368(3) 0.078(2) Uani 1 1 d . . . . .
H18 H -0.0127 0.9033 0.0483 0.094 Uiso 1 1 calc R U . . .
C19 C -0.00799(16) 0.8663(4) -0.0194(3) 0.0680(19) Uani 1 1 d . . . . .
H19 H -0.0302 0.8934 -0.0470 0.082 Uiso 1 1 calc R U . . .
C20 C 0.01471(17) 0.8192(4) -0.0361(3) 0.071(2) Uani 1 1 d . . . . .
H20 H 0.0079 0.8155 -0.0751 0.085 Uiso 1 1 calc R U . . .
C21 C 0.04689(15) 0.7787(4) 0.0045(3) 0.0619(17) Uani 1 1 d . . . . .
H21 H 0.0613 0.7435 -0.0070 0.074 Uiso 1 1 calc R U . . .
C22 C 0.13512(14) 0.8007(3) 0.1132(3) 0.0550(16) Uani 1 1 d . . . . .
C23 C 0.15797(18) 0.8577(5) 0.1594(3) 0.096(3) Uani 1 1 d . . . . .
H23 H 0.1550 0.8604 0.1917 0.115 Uiso 1 1 calc R U . . .
C24 C 0.1853(2) 0.9110(6) 0.1584(4) 0.116(4) Uani 1 1 d . . . . .
H24 H 0.2004 0.9512 0.1901 0.139 Uiso 1 1 calc R U . . .
C25 C 0.19122(18) 0.9074(5) 0.1135(5) 0.091(3) Uani 1 1 d . . . . .
H25 H 0.2112 0.9398 0.1149 0.110 Uiso 1 1 calc R U . . .
C26 C 0.1671(2) 0.8552(5) 0.0658(5) 0.115(3) Uani 1 1 d . . . . .
H26 H 0.1690 0.8570 0.0325 0.138 Uiso 1 1 calc R U . . .
C27 C 0.13963(19) 0.7991(5) 0.0668(4) 0.096(3) Uani 1 1 d . . . . .
H27 H 0.1242 0.7599 0.0349 0.115 Uiso 1 1 calc R U . . .
C28 C 0.06165(11) 0.4997(3) -0.03091(18) 0.0374(12) Uani 1 1 d . . . . .
H28A H 0.0403 0.5299 -0.0322 0.045 Uiso 1 1 calc R U . . .
H28B H 0.0599 0.5114 -0.0681 0.045 Uiso 1 1 calc R U . . .
C29 C 0.06053(12) 0.3874(3) -0.02265(18) 0.0404(12) Uani 1 1 d . . . . .
H29A H 0.0383 0.3611 -0.0549 0.048 Uiso 1 1 calc R U . . .
H29B H 0.0808 0.3568 -0.0246 0.048 Uiso 1 1 calc R U . . .
C30 C 0.06213(11) 0.3528(3) 0.03229(19) 0.0394(12) Uani 1 1 d . . . . .
H30A H 0.0609 0.2795 0.0320 0.047 Uiso 1 1 calc R U . . .
H30B H 0.0408 0.3783 0.0329 0.047 Uiso 1 1 calc R U . . .
C31 C 0.14182(13) 0.4755(4) -0.0548(2) 0.0497(14) Uani 1 1 d . . . . .
C32 C 0.13774(18) 0.5741(5) -0.0711(2) 0.0708(19) Uani 1 1 d . . . . .
H32 H 0.1522 0.6235 -0.0448 0.085 Uiso 1 1 calc R U . . .
C33 C 0.1122(2) 0.6007(6) -0.1265(3) 0.086(2) Uani 1 1 d . . . . .
H33 H 0.1092 0.6686 -0.1373 0.103 Uiso 1 1 calc R U . . .
C34 C 0.09177(19) 0.5308(7) -0.1648(3) 0.087(2) Uani 1 1 d . . . . .
H34 H 0.0745 0.5496 -0.2022 0.104 Uiso 1 1 calc R U . . .
C35 C 0.09622(17) 0.4296(6) -0.1489(3) 0.076(2) Uani 1 1 d . . . . .
H35 H 0.0823 0.3804 -0.1759 0.091 Uiso 1 1 calc R U . . .
C36 C 0.12110(14) 0.4021(5) -0.0934(2) 0.0646(17) Uani 1 1 d . . . . .
H36 H 0.1238 0.3345 -0.0822 0.078 Uiso 1 1 calc R U . . .
C37 C 0.20797(13) 0.5269(4) 0.0419(2) 0.0437(12) Uani 1 1 d . . . . .
C38 C 0.22843(18) 0.5190(6) 0.0139(3) 0.081(2) Uani 1 1 d . . . . .
H38 H 0.2216 0.4723 -0.0159 0.098 Uiso 1 1 calc R U . . .
C39 C 0.2576(2) 0.5773(6) 0.0291(4) 0.099(3) Uani 1 1 d . . . . .
H39 H 0.2714 0.5702 0.0109 0.119 Uiso 1 1 calc R U . . .
C40 C 0.2670(2) 0.6482(6) 0.0724(4) 0.114(3) Uani 1 1 d . . . . .
H40 H 0.2854 0.6952 0.0804 0.136 Uiso 1 1 calc R U . . .
C41 C 0.2492(2) 0.6485(7) 0.1032(4) 0.143(4) Uani 1 1 d . . . . .
H41 H 0.2578 0.6877 0.1364 0.172 Uiso 1 1 calc R U . . .
C42 C 0.21874(19) 0.5911(6) 0.0849(3) 0.094(3) Uani 1 1 d . . . . .
H42 H 0.2051 0.5976 0.1035 0.113 Uiso 1 1 calc R U . . .
C43 C 0.20056(12) 0.2550(3) 0.1451(2) 0.0419(12) Uani 1 1 d . . . . .
C44 C 0.20724(14) 0.3116(4) 0.1919(2) 0.0583(16) Uani 1 1 d . . . . .
H44 H 0.1932 0.3686 0.1879 0.070 Uiso 1 1 calc R U . . .
C45 C 0.23451(17) 0.2838(5) 0.2444(3) 0.079(2) Uani 1 1 d . . . . .
H45 H 0.2399 0.3233 0.2766 0.095 Uiso 1 1 calc R U . . .
C46 C 0.25448(16) 0.1973(5) 0.2507(3) 0.0711(19) Uani 1 1 d . . . . .
H46 H 0.2729 0.1776 0.2871 0.085 Uiso 1 1 calc R U . . .
C47 C 0.24722(14) 0.1420(4) 0.2042(3) 0.0586(16) Uani 1 1 d . . . . .
H47 H 0.2607 0.0837 0.2084 0.070 Uiso 1 1 calc R U . . .
C48 C 0.22084(14) 0.1698(4) 0.1520(2) 0.0541(15) Uani 1 1 d . . . . .
H48 H 0.2161 0.1311 0.1198 0.065 Uiso 1 1 calc R U . . .
C49 C 0.13616(13) 0.1870(3) 0.0488(2) 0.0481(14) Uani 1 1 d . . . . .
C50 C 0.12819(13) 0.1350(4) 0.0857(3) 0.0580(16) Uani 1 1 d . . . . .
H50 H 0.1394 0.1528 0.1246 0.070 Uiso 1 1 calc R U . . .
C51 C 0.10361(16) 0.0567(4) 0.0652(4) 0.077(2) Uani 1 1 d . . . . .
H51 H 0.0978 0.0222 0.0900 0.092 Uiso 1 1 calc R U . . .
C52 C 0.08786(19) 0.0300(4) 0.0089(4) 0.086(3) Uani 1 1 d . . . . .
H52 H 0.0713 -0.0234 -0.0051 0.103 Uiso 1 1 calc R U . . .
C53 C 0.09606(18) 0.0802(5) -0.0265(4) 0.084(2) Uani 1 1 d . . . . .
H53 H 0.0856 0.0603 -0.0650 0.101 Uiso 1 1 calc R U . . .
C54 C 0.11985(15) 0.1615(4) -0.0073(3) 0.0660(18) Uani 1 1 d . . . . .
H54 H 0.1244 0.1980 -0.0329 0.079 Uiso 1 1 calc R U . . .
C55 C 0.19928(14) 0.2632(4) 0.0110(3) 0.0606(16) Uani 1 1 d . . . . .
H55A H 0.1973 0.2937 -0.0236 0.073 Uiso 1 1 calc R U . . .
H55B H 0.1879 0.1970 0.0004 0.073 Uiso 1 1 calc R U . . .
C56 C 0.23896(17) 0.2498(5) 0.0546(3) 0.0679(17) Uani 1 1 d . . . . .
C57 C 0.29020(16) 0.3220(7) 0.1330(3) 0.101(3) Uani 1 1 d . . . . .
H57A H 0.2976 0.2541 0.1483 0.121 Uiso 1 1 calc R U . . .
H57B H 0.3044 0.3426 0.1152 0.121 Uiso 1 1 calc R U . . .
C58 C 0.2960(2) 0.3887(9) 0.1773(4) 0.134(4) Uani 1 1 d . . . . .
H58A H 0.3012 0.4549 0.1684 0.201 Uiso 1 1 calc R U . . .
H58B H 0.3162 0.3656 0.2130 0.201 Uiso 1 1 calc R U . . .
H58C H 0.2745 0.3915 0.1809 0.201 Uiso 1 1 calc R U . . .
B1 B 0.1133(2) 0.8721(6) 0.3421(4) 0.127(4) Uani 0.745(10) 1 d D U P A 1
F1 F 0.12021(17) 0.8708(5) 0.2985(2) 0.120(3) Uani 0.745(10) 1 d D U P A 1
F2 F 0.0997(3) 0.9627(7) 0.3435(4) 0.204(6) Uani 0.745(10) 1 d D U P A 1
F3 F 0.1437(2) 0.8543(7) 0.3925(3) 0.163(4) Uani 0.745(10) 1 d D U P A 1
F4 F 0.0880(3) 0.8011(9) 0.3316(5) 0.289(8) Uani 0.745(10) 1 d D U P A 1
B1' B 0.1096(4) 0.8762(11) 0.3351(7) 0.127(4) Uani 0.255(10) 1 d D U P A 2
F1' F 0.0907(4) 0.8752(15) 0.3633(6) 0.092(7) Uani 0.255(10) 1 d D U P A 2
F2' F 0.1315(7) 0.9572(14) 0.3517(13) 0.212(17) Uani 0.255(10) 1 d D U P A 2
F3' F 0.1295(5) 0.7916(12) 0.3476(11) 0.141(10) Uani 0.255(10) 1 d D U P A 2
F4' F 0.0865(7) 0.880(2) 0.2781(7) 0.258(19) Uani 0.255(10) 1 d D U P A 2

loop_
_atom_site_aniso_label
_atom_site_aniso_U_11
_atom_site_aniso_U_22
_atom_site_aniso_U_33
_atom_site_aniso_U_23
_atom_site_aniso_U_13
_atom_site_aniso_U_12
Br1 0.0261(3) 0.0370(3) 0.0329(3) -0.00553(18) 0.0023(2) -0.00214(18)
Ni1 0.0252(3) 0.0284(3) 0.0285(3) 0.0005(2) 0.0029(3) 0.0006(2)
Fe1 0.0254(4) 0.0261(3) 0.0279(4) -0.0007(2) 0.0025(3) -0.0001(2)
S1 0.0291(6) 0.0285(6) 0.0289(6) 0.0011(4) 0.0046(5) 0.0008(4)
S2 0.0295(6) 0.0272(6) 0.0301(6) 0.0016(4) 0.0029(5) 0.0003(5)
P1 0.0330(7) 0.0430(7) 0.0296(7) -0.0026(5) 0.0064(5) 0.0044(5)
P2 0.0358(7) 0.0272(6) 0.0496(8) -0.0035(5) 0.0065(6) -0.0001(5)
P3 0.0298(7) 0.0422(7) 0.0314(7) -0.0039(5) 0.0066(5) 0.0042(5)
P4 0.0312(7) 0.0316(6) 0.0401(7) -0.0030(5) 0.0105(6) 0.0018(5)
O1 0.0304(19) 0.0375(19) 0.0396(19) -0.0036(13) 0.0065(15) 0.0027(14)
O2 0.083(3) 0.082(3) 0.105(4) 0.018(3) 0.053(3) 0.044(3)
O3 0.035(2) 0.072(3) 0.070(3) 0.001(2) 0.0165(19) 0.0101(18)
N1 0.041(2) 0.041(2) 0.055(3) -0.014(2) 0.019(2) -0.0018(19)
C1 0.031(3) 0.031(2) 0.026(2) -0.0028(17) 0.006(2) 0.0017(19)
C2 0.061(4) 0.057(3) 0.037(3) -0.008(3) 0.006(3) 0.023(3)
C3 0.053(3) 0.043(3) 0.050(3) -0.015(3) 0.008(3) 0.006(3)
C4 0.037(3) 0.081(4) 0.025(3) 0.000(2) 0.007(2) -0.002(3)
C5 0.036(3) 0.102(5) 0.046(3) 0.020(3) 0.013(3) 0.015(3)
C6 0.047(4) 0.144(7) 0.044(4) 0.024(4) 0.020(3) 0.025(4)
C7 0.053(4) 0.143(8) 0.044(4) 0.008(4) 0.020(3) -0.018(5)
C8 0.070(5) 0.134(7) 0.093(6) -0.034(5) 0.049(4) -0.046(5)
C9 0.060(4) 0.080(5) 0.080(5) -0.015(4) 0.040(4) -0.019(3)
C10 0.036(3) 0.049(3) 0.029(3) 0.000(2) 0.010(2) -0.001(2)
C11 0.043(3) 0.054(3) 0.042(3) -0.002(2) 0.001(3) -0.008(2)
C12 0.042(3) 0.073(4) 0.041(3) -0.003(3) 0.002(3) -0.013(3)
C13 0.047(3) 0.089(5) 0.034(3) 0.013(3) 0.003(3) 0.015(3)
C14 0.093(5) 0.061(4) 0.047(4) 0.005(3) 0.011(3) 0.035(4)
C15 0.070(4) 0.062(4) 0.039(3) -0.007(3) 0.003(3) 0.021(3)
C16 0.031(3) 0.024(2) 0.072(4) -0.001(2) 0.015(3) -0.001(2)
C17 0.056(4) 0.068(4) 0.065(4) 0.003(3) 0.019(3) 0.015(3)
C18 0.054(4) 0.074(4) 0.097(6) 0.016(4) 0.030(4) 0.025(3)
C19 0.045(3) 0.042(3) 0.089(5) 0.013(3) 0.011(3) -0.005(3)
C20 0.063(4) 0.056(4) 0.068(4) 0.014(3) 0.012(3) -0.001(3)
C21 0.061(4) 0.046(3) 0.068(4) 0.025(3) 0.024(3) 0.019(3)
C22 0.038(3) 0.021(2) 0.081(4) -0.005(2) 0.010(3) -0.003(2)
C23 0.083(5) 0.064(4) 0.079(5) 0.018(3) -0.006(4) -0.030(4)
C24 0.073(6) 0.088(6) 0.115(7) 0.017(5) -0.009(5) -0.057(5)
C25 0.049(4) 0.033(3) 0.169(9) 0.008(5) 0.036(5) -0.007(3)
C26 0.119(6) 0.070(5) 0.221(10) -0.059(6) 0.133(7) -0.035(5)
C27 0.086(5) 0.069(5) 0.171(8) -0.062(5) 0.093(6) -0.050(4)
C28 0.028(2) 0.044(3) 0.022(2) -0.0050(19) -0.0006(19) 0.000(2)
C29 0.025(2) 0.043(3) 0.030(2) -0.007(2) -0.004(2) -0.001(2)
C30 0.028(2) 0.029(2) 0.042(3) -0.005(2) 0.003(2) -0.0043(19)
C31 0.038(3) 0.077(4) 0.034(3) -0.002(3) 0.017(2) 0.004(3)
C32 0.079(5) 0.094(5) 0.036(3) 0.015(3) 0.027(3) 0.010(4)
C33 0.082(5) 0.110(6) 0.065(5) 0.029(4) 0.035(4) 0.019(5)
C34 0.063(5) 0.157(8) 0.045(4) 0.011(5) 0.030(4) 0.024(5)
C35 0.052(4) 0.134(7) 0.037(3) -0.022(4) 0.018(3) 0.001(4)
C36 0.037(3) 0.112(5) 0.032(3) -0.021(3) 0.007(2) -0.001(3)
C37 0.031(3) 0.053(3) 0.040(3) -0.003(2) 0.013(2) 0.001(2)
C38 0.067(4) 0.117(6) 0.062(4) -0.025(4) 0.034(4) -0.031(4)
C39 0.075(5) 0.140(7) 0.097(6) -0.031(5) 0.053(5) -0.041(5)
C40 0.100(6) 0.100(6) 0.185(9) -0.069(6) 0.104(7) -0.052(5)
C41 0.121(7) 0.162(9) 0.197(10) -0.127(8) 0.116(8) -0.103(7)
C42 0.086(5) 0.114(6) 0.109(6) -0.076(5) 0.068(5) -0.058(5)
C43 0.034(3) 0.039(3) 0.046(3) 0.003(2) 0.015(2) 0.009(2)
C44 0.052(3) 0.054(3) 0.048(3) 0.002(3) 0.010(3) 0.021(3)
C45 0.070(4) 0.083(5) 0.048(4) -0.002(3) 0.001(3) 0.038(4)
C46 0.062(4) 0.080(5) 0.052(4) 0.020(3) 0.014(3) 0.031(3)
C47 0.042(3) 0.050(3) 0.073(4) 0.018(3) 0.020(3) 0.018(3)
C48 0.054(3) 0.041(3) 0.061(4) 0.004(2) 0.024(3) 0.011(3)
C49 0.039(3) 0.031(3) 0.063(4) -0.004(2) 0.018(3) 0.001(2)
C50 0.034(3) 0.038(3) 0.085(4) 0.003(3) 0.016(3) 0.002(2)
C51 0.045(4) 0.039(3) 0.128(7) 0.029(4) 0.028(4) 0.007(3)
C52 0.063(4) 0.025(3) 0.140(8) 0.000(4) 0.029(5) 0.003(3)
C53 0.068(5) 0.049(4) 0.102(6) -0.022(4) 0.016(4) -0.009(3)
C54 0.055(4) 0.049(3) 0.073(4) -0.022(3) 0.016(3) -0.001(3)
C55 0.046(3) 0.068(4) 0.070(4) -0.011(3) 0.030(3) 0.009(3)
C56 0.066(4) 0.063(4) 0.071(4) 0.001(3) 0.032(3) 0.015(3)
C57 0.037(4) 0.140(7) 0.092(6) -0.016(5) 0.007(4) 0.021(4)
C58 0.058(5) 0.230(12) 0.077(6) -0.024(7) 0.005(4) -0.030(6)
B1 0.123(7) 0.123(7) 0.138(7) 0.033(5) 0.068(6) -0.006(6)
F1 0.121(5) 0.136(6) 0.099(5) -0.043(4) 0.051(4) -0.006(4)
F2 0.324(13) 0.177(9) 0.160(8) 0.035(6) 0.157(9) 0.135(9)
F3 0.176(7) 0.214(10) 0.137(7) 0.061(6) 0.106(6) 0.047(7)
F4 0.265(13) 0.196(11) 0.428(17) 0.060(11) 0.189(12) 0.003(10)
B1' 0.123(7) 0.123(7) 0.138(7) 0.033(5) 0.068(6) -0.006(6)
F1' 0.104(11) 0.121(13) 0.073(10) -0.001(9) 0.060(9) -0.012(10)
F2' 0.20(2) 0.22(2) 0.22(2) -0.009(16) 0.107(17) -0.005(16)
F3' 0.140(15) 0.084(12) 0.182(18) 0.041(12) 0.066(13) -0.009(11)
F4' 0.27(3) 0.28(3) 0.25(2) -0.003(17) 0.143(18) 0.030(18)

loop_
_atom_type_symbol
_atom_type_description
_atom_type_scat_dispersion_real
_atom_type_scat_dispersion_imag
_atom_type_scat_source
C C 0.0033 0.0016 'International Tables Vol C Tables 4.2.6.8 and 6.1.1.4'
H H 0.0000 0.0000 'International Tables Vol C Tables 4.2.6.8 and 6.1.1.4'
N N 0.0061 0.0033 'International Tables Vol C Tables 4.2.6.8 and 6.1.1.4'
O O 0.0106 0.0060 'International Tables Vol C Tables 4.2.6.8 and 6.1.1.4'
B B 0.0013 0.0007 'International Tables Vol C Tables 4.2.6.8 and 6.1.1.4'
F F 0.0171 0.0103 'International Tables Vol C Tables 4.2.6.8 and 6.1.1.4'
Br Br -0.2901 2.4595 'International Tables Vol C Tables 4.2.6.8 and 6.1.1.4'
P P 0.1023 0.0942 'International Tables Vol C Tables 4.2.6.8 and 6.1.1.4'
S S 0.1246 0.1234 'International Tables Vol C Tables 4.2.6.8 and 6.1.1.4'
Ni Ni 0.3393 1.1124 'International Tables Vol C Tables 4.2.6.8 and 6.1.1.4'
Fe Fe 0.3463 0.8444 'International Tables Vol C Tables 4.2.6.8 and 6.1.1.4'

loop_
_geom_angle_atom_site_label_1
_geom_angle_atom_site_label_2
_geom_angle_atom_site_label_3
_geom_angle
Fe1 Br1 Ni1 71.12(2)
P4 Ni1 P3 74.56(5)
P4 Ni1 S1 159.13(5)
P3 Ni1 S1 98.13(5)
P4 Ni1 S2 96.94(5)
P3 Ni1 S2 164.94(5)
S1 Ni1 S2 85.47(5)
P4 Ni1 Br1 118.50(4)
P3 Ni1 Br1 112.80(4)
S1 Ni1 Br1 82.37(4)
S2 Ni1 Br1 82.12(3)
C1 Fe1 P2 90.63(14)
C1 Fe1 P1 89.35(16)
P2 Fe1 P1 86.94(5)
C1 Fe1 S2 93.73(14)
P2 Fe1 S2 174.52(6)
P1 Fe1 S2 96.43(5)
C1 Fe1 S1 95.22(16)
P2 Fe1 S1 94.27(5)
P1 Fe1 S1 175.25(5)
S2 Fe1 S1 82.04(4)
C1 Fe1 Br1 178.83(16)
P2 Fe1 Br1 89.94(4)
P1 Fe1 Br1 89.66(4)
S2 Fe1 Br1 85.77(3)
S1 Fe1 Br1 85.75(4)
C28 S1 Ni1 102.42(15)
C28 S1 Fe1 107.85(17)
Ni1 S1 Fe1 82.84(4)
C30 S2 Ni1 102.26(17)
C30 S2 Fe1 107.88(15)
Ni1 S2 Fe1 82.59(4)
C2 P1 C10 103.4(2)
C2 P1 C4 103.3(3)
C10 P1 C4 105.2(2)
C2 P1 Fe1 108.3(2)
C10 P1 Fe1 120.67(18)
C4 P1 Fe1 114.06(16)
C3 P2 C22 105.2(3)
C3 P2 C16 103.3(3)
C22 P2 C16 104.5(2)
C3 P2 Fe1 107.53(19)
C22 P2 Fe1 120.55(18)
C16 P2 Fe1 114.15(15)
N1 P3 C37 112.5(2)
N1 P3 C31 110.2(2)
C37 P3 C31 103.2(3)
N1 P3 Ni1 91.50(17)
C37 P3 Ni1 124.14(18)
C31 P3 Ni1 114.83(18)
N1 P3 P4 39.73(16)
C37 P3 P4 125.87(17)
C31 P3 P4 128.1(2)
Ni1 P3 P4 52.31(4)
N1 P4 C43 113.0(2)
N1 P4 C49 107.7(2)
C43 P4 C49 103.6(2)
N1 P4 Ni1 93.09(15)
C43 P4 Ni1 121.18(17)
C49 P4 Ni1 117.54(17)
N1 P4 P3 40.50(14)
C43 P4 P3 124.72(17)
C49 P4 P3 128.40(19)
Ni1 P4 P3 53.13(4)
C56 O3 C57 117.6(5)
C55 N1 P4 129.5(4)
C55 N1 P3 130.4(4)
P4 N1 P3 99.8(2)
O1 C1 Fe1 179.4(4)
C3 C2 P1 117.3(4)
C3 C2 H2 121.4
P1 C2 H2 121.4
C2 C3 P2 119.8(4)
C2 C3 H3 120.1
P2 C3 H3 120.1
C5 C4 C9 117.1(6)
C5 C4 P1 122.5(5)
C9 C4 P1 120.2(5)
C4 C5 C6 120.6(7)
C4 C5 H5 119.7
C6 C5 H5 119.7
C7 C6 C5 120.6(7)
C7 C6 H6 119.7
C5 C6 H6 119.7
C6 C7 C8 119.5(7)
C6 C7 H7 120.3
C8 C7 H7 120.3
C7 C8 C9 123.1(8)
C7 C8 H8 118.5
C9 C8 H8 118.5
C8 C9 C4 119.0(7)
C8 C9 H9 120.5
C4 C9 H9 120.5
C15 C10 C11 117.6(4)
C15 C10 P1 121.8(4)
C11 C10 P1 120.5(4)
C12 C11 C10 119.9(5)
C12 C11 H11 120.0
C10 C11 H11 120.0
C13 C12 C11 121.2(5)
C13 C12 H12 119.4
C11 C12 H12 119.4
C12 C13 C14 119.0(5)
C12 C13 H13 120.5
C14 C13 H13 120.5
C15 C14 C13 120.3(6)
C15 C14 H14 119.9
C13 C14 H14 119.9
C14 C15 C10 121.9(5)
C14 C15 H15 119.1
C10 C15 H15 119.1
C21 C16 C17 118.4(5)
C21 C16 P2 119.9(4)
C17 C16 P2 121.0(5)
C18 C17 C16 121.1(6)
C18 C17 H17 119.5
C16 C17 H17 119.5
C19 C18 C17 120.4(7)
C19 C18 H18 119.8
C17 C18 H18 119.8
C18 C19 C20 119.3(6)
C18 C19 H19 120.4
C20 C19 H19 120.4
C21 C20 C19 119.8(6)
C21 C20 H20 120.1
C19 C20 H20 120.1
C16 C21 C20 120.8(6)
C16 C21 H21 119.6
C20 C21 H21 119.6
C27 C22 C23 118.8(6)
C27 C22 P2 120.4(4)
C23 C22 P2 120.7(6)
C22 C23 C24 120.0(9)
C22 C23 H23 120.0
C24 C23 H23 120.0
C25 C24 C23 122.2(8)
C25 C24 H24 118.9
C23 C24 H24 118.9
C24 C25 C26 117.9(7)
C24 C25 H25 121.0
C26 C25 H25 121.0
C25 C26 C27 120.0(9)
C25 C26 H26 120.0
C27 C26 H26 120.0
C22 C27 C26 120.8(7)
C22 C27 H27 119.6
C26 C27 H27 119.6
C29 C28 S1 115.5(3)
C29 C28 H28A 108.4
S1 C28 H28A 108.4
C29 C28 H28B 108.4
S1 C28 H28B 108.4
H28A C28 H28B 107.5
C30 C29 C28 116.9(4)
C30 C29 H29A 108.1
C28 C29 H29A 108.1
C30 C29 H29B 108.1
C28 C29 H29B 108.1
H29A C29 H29B 107.3
C29 C30 S2 114.9(3)
C29 C30 H30A 108.5
S2 C30 H30A 108.5
C29 C30 H30B 108.5
S2 C30 H30B 108.5
H30A C30 H30B 107.5
C32 C31 C36 120.5(5)
C32 C31 P3 117.3(4)
C36 C31 P3 121.3(5)
C31 C32 C33 119.9(7)
C31 C32 H32 120.1
C33 C32 H32 120.1
C34 C33 C32 120.7(8)
C34 C33 H33 119.6
C32 C33 H33 119.6
C33 C34 C35 119.9(6)
C33 C34 H34 120.1
C35 C34 H34 120.1
C36 C35 C34 120.0(6)
C36 C35 H35 120.0
C34 C35 H35 120.0
C31 C36 C35 119.0(7)
C31 C36 H36 120.5
C35 C36 H36 120.5
C42 C37 C38 118.4(5)
C42 C37 P3 121.5(5)
C38 C37 P3 120.1(4)
C39 C38 C37 121.2(7)
C39 C38 H38 119.4
C37 C38 H38 119.4
C38 C39 C40 119.0(8)
C38 C39 H39 120.5
C40 C39 H39 120.5
C41 C40 C39 119.2(7)
C41 C40 H40 120.4
C39 C40 H40 120.4
C42 C41 C40 119.5(7)
C42 C41 H41 120.3
C40 C41 H41 120.3
C37 C42 C41 122.0(7)
C37 C42 H42 119.0
C41 C42 H42 119.0
C44 C43 C48 120.0(5)
C44 C43 P4 117.5(4)
C48 C43 P4 122.5(4)
C45 C44 C43 118.8(5)
C45 C44 H44 120.6
C43 C44 H44 120.6
C44 C45 C46 120.5(6)
C44 C45 H45 119.7
C46 C45 H45 119.7
C47 C46 C45 119.7(5)
C47 C46 H46 120.2
C45 C46 H46 120.2
C48 C47 C46 120.4(5)
C48 C47 H47 119.8
C46 C47 H47 119.8
C47 C48 C43 120.6(5)
C47 C48 H48 119.7
C43 C48 H48 119.7
C54 C49 C50 120.0(5)
C54 C49 P4 121.9(5)
C50 C49 P4 117.8(4)
C49 C50 C51 119.9(6)
C49 C50 H50 120.0
C51 C50 H50 120.0
C52 C51 C50 119.9(7)
C52 C51 H51 120.1
C50 C51 H51 120.1
C53 C52 C51 119.8(7)
C53 C52 H52 120.1
C51 C52 H52 120.1
C52 C53 C54 121.4(7)
C52 C53 H53 119.3
C54 C53 H53 119.3
C49 C54 C53 119.0(7)
C49 C54 H54 120.5
C53 C54 H54 120.5
N1 C55 C56 114.3(5)
N1 C55 H55A 108.7
C56 C55 H55A 108.7
N1 C55 H55B 108.7
C56 C55 H55B 108.7
H55A C55 H55B 107.6
O2 C56 O3 126.2(6)
O2 C56 C55 121.3(6)
O3 C56 C55 112.4(5)
C58 C57 O3 107.9(6)
C58 C57 H57A 110.1
O3 C57 H57A 110.1
C58 C57 H57B 110.1
O3 C57 H57B 110.1
H57A C57 H57B 108.4
C57 C58 H58A 109.5
C57 C58 H58B 109.5
H58A C58 H58B 109.5
C57 C58 H58C 109.5
H58A C58 H58C 109.5
H58B C58 H58C 109.5
F1 B1 F2 108.6(6)
F1 B1 F3 110.9(6)
F2 B1 F3 109.9(6)
F1 B1 F4 107.9(6)
F2 B1 F4 108.8(6)
F3 B1 F4 110.7(6)
F4' B1' F2' 110.1(6)
F4' B1' F3' 109.1(6)
F2' B1' F3' 109.9(6)
F4' B1' F1' 109.5(6)
F2' B1' F1' 109.1(6)
F3' B1' F1' 109.2(6)

loop_
_geom_bond_atom_site_label_1
_geom_bond_atom_site_label_2
_geom_bond_distance
Br1 Fe1 2.4895(8)
Br1 Ni1 2.7089(7)
Ni1 P4 2.1546(13)
Ni1 P3 2.1783(16)
Ni1 S1 2.2462(12)
Ni1 S2 2.2594(14)
Fe1 C1 1.722(5)
Fe1 P2 2.2347(13)
Fe1 P1 2.2369(15)
Fe1 S2 2.3287(12)
Fe1 S1 2.3300(14)
S1 C28 1.829(4)
S2 C30 1.846(4)
P1 C2 1.820(5)
P1 C10 1.826(5)
P1 C4 1.832(6)
P2 C3 1.812(6)
P2 C22 1.830(6)
P2 C16 1.831(5)
P3 N1 1.730(4)
P3 C37 1.814(5)
P3 C31 1.815(5)
P3 P4 2.6246(18)
P4 N1 1.702(5)
P4 C43 1.817(5)
P4 C49 1.825(5)
O1 C1 1.168(5)
O2 C56 1.226(7)
O3 C56 1.309(7)
O3 C57 1.478(7)
N1 C55 1.451(7)
C2 C3 1.339(8)
C2 H2 0.9500
C3 H3 0.9500
C4 C5 1.391(8)
C4 C9 1.420(9)
C5 C6 1.407(9)
C5 H5 0.9500
C6 C7 1.338(10)
C6 H6 0.9500
C7 C8 1.349(10)
C7 H7 0.9500
C8 C9 1.371(9)
C8 H8 0.9500
C9 H9 0.9500
C10 C15 1.376(8)
C10 C11 1.399(7)
C11 C12 1.381(7)
C11 H11 0.9500
C12 C13 1.352(8)
C12 H12 0.9500
C13 C14 1.387(8)
C13 H13 0.9500
C14 C15 1.353(7)
C14 H14 0.9500
C15 H15 0.9500
C16 C21 1.375(8)
C16 C17 1.405(8)
C17 C18 1.384(8)
C17 H17 0.9500
C18 C19 1.362(9)
C18 H18 0.9500
C19 C20 1.418(9)
C19 H19 0.9500
C20 C21 1.387(8)
C20 H20 0.9500
C21 H21 0.9500
C22 C27 1.367(10)
C22 C23 1.382(8)
C23 C24 1.392(11)
C23 H23 0.9500
C24 C25 1.366(12)
C24 H24 0.9500
C25 C26 1.384(11)
C25 H25 0.9500
C26 C27 1.419(9)
C26 H26 0.9500
C27 H27 0.9500
C28 C29 1.535(7)
C28 H28A 0.9900
C28 H28B 0.9900
C29 C30 1.533(7)
C29 H29A 0.9900
C29 H29B 0.9900
C30 H30A 0.9900
C30 H30B 0.9900
C31 C32 1.384(8)
C31 C36 1.397(8)
C32 C33 1.401(9)
C32 H32 0.9500
C33 C34 1.357(11)
C33 H33 0.9500
C34 C35 1.414(10)
C34 H34 0.9500
C35 C36 1.399(8)
C35 H35 0.9500
C36 H36 0.9500
C37 C42 1.339(8)
C37 C38 1.427(8)
C38 C39 1.362(9)
C38 H38 0.9500
C39 C40 1.410(10)
C39 H39 0.9500
C40 C41 1.389(11)
C40 H40 0.9500
C41 C42 1.387(9)
C41 H41 0.9500
C42 H42 0.9500
C43 C44 1.385(7)
C43 C48 1.399(7)
C44 C45 1.375(7)
C44 H44 0.9500
C45 C46 1.410(8)
C45 H45 0.9500
C46 C47 1.361(8)
C46 H46 0.9500
C47 C48 1.360(7)
C47 H47 0.9500
C48 H48 0.9500
C49 C54 1.368(8)
C49 C50 1.399(8)
C50 C51 1.401(8)
C50 H50 0.9500
C51 C52 1.379(10)
C51 H51 0.9500
C52 C53 1.359(11)
C52 H52 0.9500
C53 C54 1.412(8)
C53 H53 0.9500
C54 H54 0.9500
C55 C56 1.534(8)
C55 H55A 0.9900
C55 H55B 0.9900
C57 C58 1.423(11)
C57 H57A 0.9900
C57 H57B 0.9900
C58 H58A 0.9800
C58 H58B 0.9800
C58 H58C 0.9800
B1 F1 1.358(7)
B1 F2 1.364(7)
B1 F3 1.367(7)
B1 F4 1.372(7)
B1' F4' 1.364(8)
B1' F2' 1.364(8)
B1' F3' 1.365(8)
B1' F1' 1.368(8)

loop_
_geom_torsion_atom_site_label_1
_geom_torsion_atom_site_label_2
_geom_torsion_atom_site_label_3
_geom_torsion_atom_site_label_4
_geom_torsion
C43 P4 N1 C55 56.6(5)
C49 P4 N1 C55 -57.3(5)
Ni1 P4 N1 C55 -177.5(4)
P3 P4 N1 C55 173.7(5)
C43 P4 N1 P3 -117.1(2)
C49 P4 N1 P3 129.0(2)
Ni1 P4 N1 P3 8.78(17)
C37 P3 N1 C55 -54.1(5)
C31 P3 N1 C55 60.5(5)
Ni1 P3 N1 C55 177.7(4)
P4 P3 N1 C55 -173.6(5)
C37 P3 N1 P4 119.6(2)
C31 P3 N1 P4 -125.9(2)
Ni1 P3 N1 P4 -8.67(17)
C10 P1 C2 C3 126.4(5)
C4 P1 C2 C3 -124.1(5)
Fe1 P1 C2 C3 -2.8(5)
P1 C2 C3 P2 3.5(7)
C22 P2 C3 C2 -132.2(5)
C16 P2 C3 C2 118.5(5)
Fe1 P2 C3 C2 -2.5(5)
C2 P1 C4 C5 14.9(5)
C10 P1 C4 C5 123.0(4)
Fe1 P1 C4 C5 -102.5(4)
C2 P1 C4 C9 -169.8(4)
C10 P1 C4 C9 -61.6(5)
Fe1 P1 C4 C9 72.8(5)
C9 C4 C5 C6 3.0(8)
P1 C4 C5 C6 178.5(4)
C4 C5 C6 C7 -1.9(9)
C5 C6 C7 C8 -0.7(10)
C6 C7 C8 C9 2.2(11)
C7 C8 C9 C4 -1.0(11)
C5 C4 C9 C8 -1.6(9)
P1 C4 C9 C8 -177.2(5)
C2 P1 C10 C15 177.5(5)
C4 P1 C10 C15 69.4(6)
Fe1 P1 C10 C15 -61.3(5)
C2 P1 C10 C11 -3.7(5)
C4 P1 C10 C11 -111.8(5)
Fe1 P1 C10 C11 117.5(4)
C15 C10 C11 C12 -1.0(9)
P1 C10 C11 C12 -179.9(5)
C10 C11 C12 C13 -0.6(10)
C11 C12 C13 C14 1.1(10)
C12 C13 C14 C15 0.0(11)
C13 C14 C15 C10 -1.7(11)
C11 C10 C15 C14 2.1(10)
P1 C10 C15 C14 -179.0(6)
C3 P2 C16 C21 -177.7(4)
C22 P2 C16 C21 72.5(5)
Fe1 P2 C16 C21 -61.2(5)
C3 P2 C16 C17 -7.5(5)
C22 P2 C16 C17 -117.4(5)
Fe1 P2 C16 C17 108.9(4)
C21 C16 C17 C18 -4.9(9)
P2 C16 C17 C18 -175.2(5)
C16 C17 C18 C19 1.8(10)
C17 C18 C19 C20 0.2(10)
C18 C19 C20 C21 0.9(9)
C17 C16 C21 C20 6.0(8)
P2 C16 C21 C20 176.4(4)
C19 C20 C21 C16 -4.1(9)
C3 P2 C22 C27 -176.5(5)
C16 P2 C22 C27 -68.0(6)
Fe1 P2 C22 C27 62.0(6)
C3 P2 C22 C23 3.7(5)
C16 P2 C22 C23 112.1(5)
Fe1 P2 C22 C23 -117.8(5)
C27 C22 C23 C24 -0.9(10)
P2 C22 C23 C24 179.0(6)
C22 C23 C24 C25 -1.7(13)
C23 C24 C25 C26 5.4(13)
C24 C25 C26 C27 -6.5(12)
C23 C22 C27 C26 -0.4(11)
P2 C22 C27 C26 179.8(6)
C25 C26 C27 C22 4.2(12)
Ni1 S1 C28 C29 16.6(4)
Fe1 S1 C28 C29 -69.7(4)
S1 C28 C29 C30 59.3(5)
C28 C29 C30 S2 -58.9(5)
Ni1 S2 C30 C29 -16.5(4)
Fe1 S2 C30 C29 69.6(4)
N1 P3 C31 C32 -165.7(5)
C37 P3 C31 C32 -45.3(5)
Ni1 P3 C31 C32 92.7(5)
P4 P3 C31 C32 153.2(4)
N1 P3 C31 C36 24.6(5)
C37 P3 C31 C36 145.0(5)
Ni1 P3 C31 C36 -77.0(5)
P4 P3 C31 C36 -16.6(6)
C36 C31 C32 C33 1.2(10)
P3 C31 C32 C33 -168.7(5)
C31 C32 C33 C34 -1.2(11)
C32 C33 C34 C35 -0.1(11)
C33 C34 C35 C36 1.4(11)
C32 C31 C36 C35 0.2(9)
P3 C31 C36 C35 169.6(5)
C34 C35 C36 C31 -1.5(9)
N1 P3 C37 C42 -115.6(6)
C31 P3 C37 C42 125.7(6)
Ni1 P3 C37 C42 -7.2(7)
P4 P3 C37 C42 -72.2(6)
N1 P3 C37 C38 62.9(5)
C31 P3 C37 C38 -55.9(5)
Ni1 P3 C37 C38 171.3(4)
P4 P3 C37 C38 106.2(5)
C42 C37 C38 C39 -1.9(11)
P3 C37 C38 C39 179.6(6)
C37 C38 C39 C40 -1.7(13)
C38 C39 C40 C41 8.0(15)
C39 C40 C41 C42 -10.8(16)
C38 C37 C42 C41 -0.9(13)
P3 C37 C42 C41 177.6(8)
C40 C41 C42 C37 7.3(16)
N1 P4 C43 C44 118.2(5)
C49 P4 C43 C44 -125.5(5)
Ni1 P4 C43 C44 9.2(5)
P3 P4 C43 C44 73.5(5)
N1 P4 C43 C48 -62.0(5)
C49 P4 C43 C48 54.3(5)
Ni1 P4 C43 C48 -171.0(4)
P3 P4 C43 C48 -106.7(4)
C48 C43 C44 C45 1.6(9)
P4 C43 C44 C45 -178.6(5)
C43 C44 C45 C46 -2.2(11)
C44 C45 C46 C47 1.5(11)
C45 C46 C47 C48 -0.1(10)
C46 C47 C48 C43 -0.6(9)
C44 C43 C48 C47 -0.2(9)
P4 C43 C48 C47 -180.0(4)
N1 P4 C49 C54 -22.0(5)
C43 P4 C49 C54 -142.0(5)
Ni1 P4 C49 C54 81.3(5)
P3 P4 C49 C54 18.0(6)
N1 P4 C49 C50 164.2(4)
C43 P4 C49 C50 44.2(5)
Ni1 P4 C49 C50 -92.5(4)
P3 P4 C49 C50 -155.7(3)
C54 C49 C50 C51 0.3(8)
P4 C49 C50 C51 174.2(4)
C49 C50 C51 C52 1.2(9)
C50 C51 C52 C53 -0.5(10)
C51 C52 C53 C54 -1.6(10)
C50 C49 C54 C53 -2.3(8)
P4 C49 C54 C53 -176.0(5)
C52 C53 C54 C49 3.1(10)
P4 N1 C55 C56 -75.4(7)
P3 N1 C55 C56 96.4(6)
C57 O3 C56 O2 -0.2(10)
C57 O3 C56 C55 -176.8(6)
N1 C55 C56 O2 156.8(6)
N1 C55 C56 O3 -26.4(8)
C56 O3 C57 C58 -162.1(7)
